data_4336343
loop_
_publ_author_name
'Chao Huang'
'Chun-Li Hu'
'Xiang Xu'
'Bing-Ping Yang'
'Jiang-Gao Mao'

_publ_section_title
;
 Explorations of a Series of Second Order Nonlinear Optical Materials
 Based on Monovalent Metal Gold(III) Iodates
;
_journal_name_full 'Inorganic Chemistry'
_journal_page_first 11551
_journal_page_last 11562
_journal_paper_doi 10.1021/ic401891f
_journal_volume 52
_journal_year 2013
_chemical_formula_sum 'Au Cs I4 O12'
_chemical_formula_weight 1029.48
_chemical_name_systematic
; 
 ? 
;
_space_group_IT_number 5
_symmetry_cell_setting monoclinic
_symmetry_space_group_name_Hall 'C 2y'
_symmetry_space_group_name_H-M 'C 1 2 1'
_atom_sites_solution_hydrogens none
_atom_sites_solution_primary direct
_atom_sites_solution_secondary difmap
_audit_creation_method SHELXL-97
_cell_angle_alpha 90.00
_cell_angle_beta 108.940(13)
_cell_angle_gamma 90.00
_cell_formula_units_Z 2
_cell_length_a 13.7753(16)
_cell_length_b 5.5886(3)
_cell_length_c 8.4817(7)
_cell_measurement_temperature 293(2)
_cell_volume 617.61(11)
_computing_structure_refinement 'SHELXL-97 (Sheldrick, 1997)'
_computing_structure_solution 'SHELXS-97 (Sheldrick, 1990)'
_diffrn_ambient_temperature 293(2)
_diffrn_measured_fraction_theta_full 0.997
_diffrn_measured_fraction_theta_max 0.997
_diffrn_radiation_monochromator graphite
_diffrn_radiation_source 'fine-focus sealed tube'
_diffrn_radiation_type MoK\a
_diffrn_radiation_wavelength 0.71073
_diffrn_reflns_av_R_equivalents 0.0499
_diffrn_reflns_av_sigmaI/netI 0.0629
_diffrn_reflns_limit_h_max 16
_diffrn_reflns_limit_h_min -16
_diffrn_reflns_limit_k_max 6
_diffrn_reflns_limit_k_min -5
_diffrn_reflns_limit_l_max 10
_diffrn_reflns_limit_l_min -8
_diffrn_reflns_number 1953
_diffrn_reflns_theta_full 26.03
_diffrn_reflns_theta_max 26.03
_diffrn_reflns_theta_min 3.13
_exptl_absorpt_coefficient_mu 24.867
_exptl_absorpt_correction_T_max 1.000
_exptl_absorpt_correction_T_min 0.40
_exptl_absorpt_correction_type multi-scan
_exptl_crystal_colour kelly
_exptl_crystal_density_diffrn 5.536
_exptl_crystal_F_000 884
_exptl_crystal_size_max 0.1996
_exptl_crystal_size_mid 0.1005
_exptl_crystal_size_min 0.0715
_refine_diff_density_max 1.563
_refine_diff_density_min -1.210
_refine_diff_density_rms 0.308
_refine_ls_abs_structure_details 'Flack H D (1983), Acta Cryst. A39, 876-881'
_refine_ls_abs_structure_Flack 0.009(11)
_refine_ls_extinction_coef 0.0061(3)
_refine_ls_extinction_expression Fc^*^=kFc[1+0.001xFc^2^\l^3^/sin(2\q)]^-1/4^
_refine_ls_extinction_method SHELXL
_refine_ls_goodness_of_fit_ref 0.987
_refine_ls_hydrogen_treatment none
_refine_ls_matrix_type full
_refine_ls_number_parameters 84
_refine_ls_number_reflns 1096
_refine_ls_number_restraints 1
_refine_ls_restrained_S_all 0.987
_refine_ls_R_factor_all 0.0315
_refine_ls_R_factor_gt 0.0305
_refine_ls_shift/su_max 0.000
_refine_ls_shift/su_mean 0.000
_refine_ls_structure_factor_coef Fsqd
_refine_ls_weighting_details 'calc w=1/[\s^2^(Fo^2^)+(0.0244P)^2^+0.0000P] where P=(Fo^2^+2Fc^2^)/3'
_refine_ls_weighting_scheme calc
_refine_ls_wR_factor_gt 0.0674
_refine_ls_wR_factor_ref 0.0679
_reflns_number_gt 1063
_reflns_number_total 1096
_reflns_threshold_expression >2sigma(I)
_cod_data_source_file ic401891f_si_002_4.cif
_cod_data_source_block alpha_CsAu(IO3)4
_cod_depositor_comments
;
The following automatic conversions were performed:

'_symmetry_cell_setting' tag value 'monoclinc' was replaced with
'monoclinic' value as specified in the replacement file
'/home/robertas/cod-tools/perl-scripts/inputs/replacement_values.lst'.

Automatic conversion script
Id: cif_fix_values 3143 2015-03-26 13:38:13Z robertas 
;
_cod_original_cell_volume 617.61(9)
_cod_database_code 4336343

loop_
_symmetry_equiv_pos_as_xyz
'x, y, z'
'-x, y, -z'
'x+1/2, y+1/2, z'
'-x+1/2, y+1/2, -z'

loop_
_atom_site_label
_atom_site_type_symbol
_atom_site_fract_x
_atom_site_fract_y
_atom_site_fract_z
_atom_site_U_iso_or_equiv
_atom_site_adp_type
_atom_site_occupancy
_atom_site_symmetry_multiplicity
_atom_site_calc_flag
_atom_site_refinement_flags
Cs1 Cs 0.5000 0.4523(3) 0.0000 0.0276(3) Uani 1 2 d S
Au1 Au 1.0000 0.77802(12) 0.5000 0.0202(3) Uani 1 2 d S
I1 I 0.82226(6) 0.52877(16) 0.16927(10) 0.0210(3) Uani 1 1 d .
I2 I 1.15409(7) 0.47838(17) 0.34932(11) 0.0231(3) Uani 1 1 d .
O1 O 0.9024(7) 0.798(2) 0.2720(11) 0.025(2) Uani 1 1 d .
O2 O 0.7070(7) 0.613(2) 0.2086(12) 0.031(3) Uani 1 1 d .
O3 O 0.7979(8) 0.645(2) -0.0370(11) 0.032(3) Uani 1 1 d .
O4 O 1.0317(8) 0.4128(19) 0.2027(14) 0.031(3) Uani 1 1 d .
O5 O 1.1482(9) 0.307(3) 0.5269(13) 0.043(3) Uani 1 1 d .
O6 O 1.1192(6) 0.780(2) 0.4175(10) 0.023(2) Uani 1 1 d .

loop_
_atom_site_aniso_label
_atom_site_aniso_U_11
_atom_site_aniso_U_22
_atom_site_aniso_U_33
_atom_site_aniso_U_23
_atom_site_aniso_U_13
_atom_site_aniso_U_12
Cs1 0.0231(6) 0.0298(7) 0.0279(7) 0.000 0.0055(6) 0.000
Au1 0.0181(4) 0.0228(4) 0.0189(4) 0.000 0.0049(3) 0.000
I1 0.0193(4) 0.0236(6) 0.0190(5) -0.0001(4) 0.0048(4) 0.0004(4)
I2 0.0207(5) 0.0271(6) 0.0210(5) -0.0015(4) 0.0063(4) 0.0000(4)
O1 0.025(5) 0.027(5) 0.019(4) -0.009(5) 0.000(4) -0.005(5)
O2 0.025(5) 0.040(7) 0.029(5) -0.013(5) 0.007(4) -0.002(5)
O3 0.043(6) 0.034(6) 0.017(5) 0.002(5) 0.007(4) -0.003(5)
O4 0.023(5) 0.039(8) 0.024(6) 0.000(4) -0.002(5) 0.000(5)
O5 0.054(7) 0.047(8) 0.028(5) -0.006(6) 0.012(5) -0.013(7)
O6 0.018(4) 0.028(5) 0.024(4) -0.004(5) 0.009(4) -0.003(5)

loop_
_atom_type_symbol
_atom_type_description
_atom_type_scat_dispersion_real
_atom_type_scat_dispersion_imag
_atom_type_scat_source
O O 0.0106 0.0060 'International Tables Vol C Tables 4.2.6.8 and 6.1.1.4'
I I -0.4742 1.8119 'International Tables Vol C Tables 4.2.6.8 and 6.1.1.4'
Cs Cs -0.3680 2.1192 'International Tables Vol C Tables 4.2.6.8 and 6.1.1.4'
Au Au -2.0133 8.8022 'International Tables Vol C Tables 4.2.6.8 and 6.1.1.4'

loop_
_geom_angle_atom_site_label_1
_geom_angle_atom_site_label_2
_geom_angle_atom_site_label_3
_geom_angle
_geom_angle_site_symmetry_1
_geom_angle_site_symmetry_3
O2 Cs1 O2 144.7(4) . 2_655
O2 Cs1 O4 58.2(3) . 3_455
O2 Cs1 O4 90.8(3) 2_655 3_455
O2 Cs1 O4 90.8(3) . 4_655
O2 Cs1 O4 58.2(3) 2_655 4_655
O4 Cs1 O4 64.7(4) 3_455 4_655
O2 Cs1 O1 87.9(3) . 4_645
O2 Cs1 O1 101.7(3) 2_655 4_645
O4 Cs1 O1 128.9(3) 3_455 4_645
O4 Cs1 O1 80.5(3) 4_655 4_645
O2 Cs1 O1 101.7(3) . 3_445
O2 Cs1 O1 87.9(3) 2_655 3_445
O4 Cs1 O1 80.5(3) 3_455 3_445
O4 Cs1 O1 128.9(3) 4_655 3_445
O1 Cs1 O1 148.2(4) 4_645 3_445
O2 Cs1 O3 149.2(3) . 3_445
O2 Cs1 O3 57.8(3) 2_655 3_445
O4 Cs1 O3 118.0(3) 3_455 3_445
O4 Cs1 O3 116.0(3) 4_655 3_445
O1 Cs1 O3 110.3(3) 4_645 3_445
O1 Cs1 O3 50.1(2) 3_445 3_445
O2 Cs1 O3 57.8(3) . 4_645
O2 Cs1 O3 149.2(3) 2_655 4_645
O4 Cs1 O3 116.0(3) 3_455 4_645
O4 Cs1 O3 118.0(3) 4_655 4_645
O1 Cs1 O3 50.1(2) 4_645 4_645
O1 Cs1 O3 110.3(3) 3_445 4_645
O3 Cs1 O3 115.0(4) 3_445 4_645
O2 Cs1 O4 120.5(3) . 4_645
O2 Cs1 O4 91.5(3) 2_655 4_645
O4 Cs1 O4 176.0(2) 3_455 4_645
O4 Cs1 O4 119.2(3) 4_655 4_645
O1 Cs1 O4 53.6(3) 4_645 4_645
O1 Cs1 O4 96.4(3) 3_445 4_645
O3 Cs1 O4 60.8(3) 3_445 4_645
O3 Cs1 O4 62.7(3) 4_645 4_645
O2 Cs1 O4 91.5(3) . 3_445
O2 Cs1 O4 120.5(3) 2_655 3_445
O4 Cs1 O4 119.2(3) 3_455 3_445
O4 Cs1 O4 176.0(2) 4_655 3_445
O1 Cs1 O4 96.4(3) 4_645 3_445
O1 Cs1 O4 53.6(3) 3_445 3_445
O3 Cs1 O4 62.7(3) 3_445 3_445
O3 Cs1 O4 60.8(3) 4_645 3_445
O4 Cs1 O4 56.8(4) 4_645 3_445
O2 Cs1 O6 136.7(2) . 4_645
O2 Cs1 O6 55.9(3) 2_655 4_645
O4 Cs1 O6 137.2(3) 3_455 4_645
O4 Cs1 O6 74.3(3) 4_655 4_645
O1 Cs1 O6 50.0(2) 4_645 4_645
O1 Cs1 O6 119.5(2) 3_445 4_645
O3 Cs1 O6 69.3(2) 3_445 4_645
O3 Cs1 O6 93.3(2) 4_645 4_645
O4 Cs1 O6 46.6(3) 4_645 4_645
O4 Cs1 O6 101.9(3) 3_445 4_645
O2 Cs1 O6 55.9(3) . 3_445
O2 Cs1 O6 136.7(2) 2_655 3_445
O4 Cs1 O6 74.3(3) 3_455 3_445
O4 Cs1 O6 137.2(3) 4_655 3_445
O1 Cs1 O6 119.5(2) 4_645 3_445
O1 Cs1 O6 50.0(2) 3_445 3_445
O3 Cs1 O6 93.3(2) 3_445 3_445
O3 Cs1 O6 69.3(2) 4_645 3_445
O4 Cs1 O6 101.9(3) 4_645 3_445
O4 Cs1 O6 46.6(3) 3_445 3_445
O6 Cs1 O6 148.2(4) 4_645 3_445
O1 Au1 O1 173.4(7) 2_756 .
O1 Au1 O6 91.9(4) 2_756 2_756
O1 Au1 O6 88.1(4) . 2_756
O1 Au1 O6 88.1(4) 2_756 .
O1 Au1 O6 91.9(4) . .
O6 Au1 O6 179.4(7) 2_756 .
O1 Au1 Cs1 41.0(3) 2_756 3_556
O1 Au1 Cs1 136.8(3) . 3_556
O6 Au1 Cs1 52.6(2) 2_756 3_556
O6 Au1 Cs1 127.2(2) . 3_556
O1 Au1 Cs1 136.8(3) 2_756 3
O1 Au1 Cs1 41.0(3) . 3
O6 Au1 Cs1 127.2(2) 2_756 3
O6 Au1 Cs1 52.6(2) . 3
Cs1 Au1 Cs1 154.12(4) 3_556 3
O2 I1 O3 101.0(5) . .
O2 I1 O1 97.1(5) . .
O3 I1 O1 93.3(5) . .
O2 I1 Cs1 126.5(4) . 3
O3 I1 Cs1 51.5(4) . 3
O1 I1 Cs1 50.4(3) . 3
O2 I1 Cs1 36.0(3) . .
O3 I1 Cs1 82.0(4) . .
O1 I1 Cs1 128.7(3) . .
Cs1 I1 Cs1 129.62(3) 3 .
O4 I2 O5 100.6(5) . .
O4 I2 O6 96.9(4) . .
O5 I2 O6 97.6(5) . .
O4 I2 Cs1 57.8(4) . 3
O5 I2 Cs1 143.7(4) . 3
O6 I2 Cs1 60.9(3) . 3
O4 I2 Cs1 38.7(4) . 3_545
O5 I2 Cs1 93.8(4) . 3_545
O6 I2 Cs1 135.6(3) . 3_545
Cs1 I2 Cs1 85.231(19) 3 3_545
I1 O1 Au1 120.9(6) . .
I1 O1 Cs1 101.7(3) . 3
Au1 O1 Cs1 114.7(4) . 3
I1 O2 Cs1 123.3(4) . .
I1 O3 Cs1 102.5(4) . 3
I2 O4 Cs1 119.9(5) . 3_545
I2 O4 Cs1 96.2(4) . 3
Cs1 O4 Cs1 119.2(3) 3_545 3
I2 O6 Au1 115.1(5) . .
I2 O6 Cs1 91.0(3) . 3
Au1 O6 Cs1 100.8(3) . 3

loop_
_geom_bond_atom_site_label_1
_geom_bond_atom_site_label_2
_geom_bond_distance
_geom_bond_site_symmetry_2
Cs1 O2 2.966(9) .
Cs1 O2 2.966(9) 2_655
Cs1 O4 3.047(11) 3_455
Cs1 O4 3.047(11) 4_655
Cs1 O1 3.144(10) 4_645
Cs1 O1 3.144(10) 3_445
Cs1 O3 3.201(11) 3_445
Cs1 O3 3.201(11) 4_645
Cs1 O4 3.428(11) 4_645
Cs1 O4 3.428(11) 3_445
Cs1 O6 3.520(9) 4_645
Cs1 O6 3.520(9) 3_445
Au1 O1 1.968(8) 2_756
Au1 O1 1.968(8) .
Au1 O6 1.983(9) 2_756
Au1 O6 1.983(9) .
Au1 Cs1 4.3513(5) 3_556
Au1 Cs1 4.3513(5) 3
I1 O2 1.788(10) .
I1 O3 1.792(10) .
I1 O1 1.903(10) .
I1 Cs1 3.9927(14) 3
I2 O4 1.778(10) .
I2 O5 1.809(12) .
I2 O6 1.893(11) .
I2 Cs1 4.0271(15) 3
I2 Cs1 4.2242(15) 3_545
O1 Cs1 3.144(10) 3
O3 Cs1 3.201(11) 3
O4 Cs1 3.047(11) 3_545
O4 Cs1 3.428(11) 3
O6 Cs1 3.520(9) 3
